data_1530149
loop_
_publ_author_name
'Khan, M.A.'
'Tuck, D.G.'

_publ_section_title
;
 The crystal structure of indium diiodide, indium(I) tetraiodoindate(III)
 In (In I4)
;
_journal_name_full 'Inorganica Chimica Acta'
_journal_page_first 73
_journal_page_last 76
_journal_volume 97
_journal_year 1985
_chemical_formula_sum 'I4 In2'
_chemical_name_systematic 'In In I4'
_space_group_IT_number 52
_symmetry_space_group_name_Hall '-P 2a 2bc'
_symmetry_space_group_name_H-M 'P n n a'
_cell_angle_alpha 90
_cell_angle_beta 90
_cell_angle_gamma 90
_cell_formula_units_Z 4
_cell_length_a 8.425
_cell_length_b 10.969
_cell_length_c 11.162
_cell_volume 1031.523
_citation_journal_id_ASTM ICHAA3
_cod_data_source_file Khan_ICHAA3_1985_1070.cif
_cod_data_source_block I4In2
_cod_database_code 1530149

loop_
_symmetry_equiv_pos_as_xyz
x,y,z
-x+1/2,-y,z
x,-y+1/2,-z+1/2
-x+1/2,y+1/2,-z+1/2
-x,-y,-z
x-1/2,y,-z
-x,y-1/2,z-1/2
x-1/2,-y-1/2,z-1/2

loop_
_atom_site_label
_atom_site_type_symbol
_atom_site_fract_x
_atom_site_fract_y
_atom_site_fract_z
_atom_site_occupancy
_atom_site_U_iso_or_equiv
In2 In+3 0.6615 0.25 0.75 1 0.0
In1 In+1 0.25 0 0.6783 1 0.0
I2 I-1 0.3431 0.1931 0.5439 1 0.0
I1 I-1 0.5054 -0.048 0.8193 1 0.0
